data_4347725
loop_
_publ_author_name
'Yao, Su-Yang'
'Ou, Yan-Ling'
'Ye, Bao-Hui'

_publ_section_title
;
 Asymmetric Synthesis of Enantiomerically Pure Mono- and Binuclear
 Bis(cyclometalated) Iridium(III) Complexes.
;
_journal_issue 12
_journal_name_full 'Inorganic chemistry'
_journal_page_first 6018
_journal_page_last 6026
_journal_paper_doi 10.1021/acs.inorgchem.6b00527
_journal_volume 55
_journal_year 2016
_chemical_absolute_configuration ad
_chemical_formula_moiety '6(C0.5 H Cl), 2(C30 H22 Ir N6), 2(F6 P)'
_chemical_formula_sum 'C63 H50 Cl6 F12 Ir2 N12 P2'
_chemical_formula_weight 1862.19
_space_group_crystal_system monoclinic
_space_group_IT_number 5
_space_group_name_Hall 'C 2y'
_space_group_name_H-M_alt 'C 1 2 1'
_atom_sites_solution_hydrogens geom
_atom_sites_solution_primary direct
_atom_sites_solution_secondary difmap
_audit_creation_date 2016-02-03
_audit_creation_method
;
Olex2 1.2
(compiled 2015.01.26 svn.r3150 for OlexSys, GUI svn.r4998)
;
_cell_angle_alpha 90.00
_cell_angle_beta 97.851(2)
_cell_angle_gamma 90.00
_cell_formula_units_Z 4
_cell_length_a 23.7369(4)
_cell_length_b 14.0057(2)
_cell_length_c 20.0866(3)
_cell_measurement_reflns_used 14449
_cell_measurement_temperature 156(3)
_cell_measurement_theta_max 62.2938
_cell_measurement_theta_min 3.6703
_cell_volume 6615.23(18)
_computing_cell_refinement
;
CrysAlisPro, Agilent Technologies,
Version 1.171.35.21 (release 20-01-2012 CrysAlis171 .NET)
(compiled Jan 23 2012,18:06:46)
;
_computing_data_collection
;
CrysAlisPro, Agilent Technologies,
Version 1.171.35.21 (release 20-01-2012 CrysAlis171 .NET)
(compiled Jan 23 2012,18:06:46)
;
_computing_data_reduction
;
CrysAlisPro, Agilent Technologies,
Version 1.171.35.21 (release 20-01-2012 CrysAlis171 .NET)
(compiled Jan 23 2012,18:06:46)
;
_computing_molecular_graphics 'Olex2 (Dolomanov et al., 2009)'
_computing_publication_material 'Olex2 (Dolomanov et al., 2009)'
_computing_structure_refinement 'XL (Sheldrick, 2008)'
_computing_structure_solution 'SIR2004 (Burla et al., 2007)'
_diffrn_ambient_temperature 156(3)
_diffrn_detector_area_resol_mean 16.0855
_diffrn_measured_fraction_theta_full 0.997
_diffrn_measured_fraction_theta_max 0.997
_diffrn_measurement_details
;
#__ type_ start__ end____ width___ exp.time_
  1 omega  -21.00   16.00   1.0000    1.2800
omega____ theta____ kappa____ phi______ frames
    -        0.0000  -99.0000   90.0000 37

#__ type_ start__ end____ width___ exp.time_
  2 omega   20.00   49.00   1.0000    1.2800
omega____ theta____ kappa____ phi______ frames
    -        0.0000  -99.0000   90.0000 29

#__ type_ start__ end____ width___ exp.time_
  3 omega   35.00   83.00   1.0000    1.2800
omega____ theta____ kappa____ phi______ frames
    -        0.0000  178.0000    0.0000 48

#__ type_ start__ end____ width___ exp.time_
  4 omega   27.00   78.00   1.0000    1.2800
omega____ theta____ kappa____ phi______ frames
    -        0.0000   77.0000 -120.0000 51

#__ type_ start__ end____ width___ exp.time_
  5 omega  -31.00   11.00   1.0000    1.2800
omega____ theta____ kappa____ phi______ frames
    -        0.0000   77.0000 -120.0000 42

#__ type_ start__ end____ width___ exp.time_
  6 omega  -95.00  -19.00   1.0000    5.1200
omega____ theta____ kappa____ phi______ frames
    -      -48.7500  125.0000    0.0000 76

#__ type_ start__ end____ width___ exp.time_
  7 omega   99.00  125.00   1.0000    5.1200
omega____ theta____ kappa____ phi______ frames
    -       48.7500   45.0000    0.0000 26

#__ type_ start__ end____ width___ exp.time_
  8 omega   32.00   58.00   1.0000    5.1200
omega____ theta____ kappa____ phi______ frames
    -       48.7500  -30.0000   30.0000 26

#__ type_ start__ end____ width___ exp.time_
  9 omega   45.00   79.00   1.0000    5.1200
omega____ theta____ kappa____ phi______ frames
    -       48.7500 -125.0000 -150.0000 34

#__ type_ start__ end____ width___ exp.time_
 10 omega   91.00  127.00   1.0000    5.1200
omega____ theta____ kappa____ phi______ frames
    -       48.7500  125.0000   60.0000 36

#__ type_ start__ end____ width___ exp.time_
 11 omega  -19.00    7.00   1.0000    5.1200
omega____ theta____ kappa____ phi______ frames
    -       48.7500  -30.0000   30.0000 26

#__ type_ start__ end____ width___ exp.time_
 12 omega    9.00   59.00   1.0000    5.1200
omega____ theta____ kappa____ phi______ frames
    -       48.7500   45.0000    0.0000 50

#__ type_ start__ end____ width___ exp.time_
 13 omega   74.00  127.00   1.0000    5.1200
omega____ theta____ kappa____ phi______ frames
    -       48.7500  125.0000  -30.0000 53

#__ type_ start__ end____ width___ exp.time_
 14 omega   16.00  120.00   1.0000    5.1200
omega____ theta____ kappa____ phi______ frames
    -       48.7500   61.0000 -150.0000 104

#__ type_ start__ end____ width___ exp.time_
 15 omega   16.00   76.00   1.0000    5.1200
omega____ theta____ kappa____ phi______ frames
    -       48.7500   52.0000  176.0000 60

#__ type_ start__ end____ width___ exp.time_
 16 omega   74.00  127.00   1.0000    5.1200
omega____ theta____ kappa____ phi______ frames
    -       48.7500  125.0000 -150.0000 53

#__ type_ start__ end____ width___ exp.time_
 17 omega   74.00  121.00   1.0000    5.1200
omega____ theta____ kappa____ phi______ frames
    -       48.7500  125.0000    0.0000 47

#__ type_ start__ end____ width___ exp.time_
 18 omega   39.00  114.00   1.0000    5.1200
omega____ theta____ kappa____ phi______ frames
    -       48.7500   61.0000  -90.0000 75

#__ type_ start__ end____ width___ exp.time_
 19 omega  -79.00  -53.00   1.0000    5.5000
omega____ theta____ kappa____ phi______ frames
    -      -92.0000  -77.0000  -90.0000 26

#__ type_ start__ end____ width___ exp.time_
 20 omega -155.00 -129.00   1.0000    5.5000
omega____ theta____ kappa____ phi______ frames
    -      -92.0000  -63.0000  -90.0000 26

#__ type_ start__ end____ width___ exp.time_
 21 omega  -84.00  -59.00   1.0000    5.5000
omega____ theta____ kappa____ phi______ frames
    -      -92.0000  -63.0000  -90.0000 25

#__ type_ start__ end____ width___ exp.time_
 22 omega  -78.00  -52.00   1.0000    5.5000
omega____ theta____ kappa____ phi______ frames
    -      -92.0000  -77.0000  -60.0000 26

#__ type_ start__ end____ width___ exp.time_
 23 omega   59.00   85.00   1.0000    5.5000
omega____ theta____ kappa____ phi______ frames
    -       97.5000   77.0000 -150.0000 26

#__ type_ start__ end____ width___ exp.time_
 24 omega   64.00  125.00   1.0000    5.5000
omega____ theta____ kappa____ phi______ frames
    -       97.5000   63.0000   90.0000 61

#__ type_ start__ end____ width___ exp.time_
 25 omega   65.00  171.00   1.0000    5.5000
omega____ theta____ kappa____ phi______ frames
    -       97.5000   63.0000 -120.0000 106

#__ type_ start__ end____ width___ exp.time_
 26 omega   18.00   59.00   1.0000    5.5000
omega____ theta____ kappa____ phi______ frames
    -       97.5000  -37.0000  150.0000 41

#__ type_ start__ end____ width___ exp.time_
 27 omega   65.00   92.00   1.0000    5.5000
omega____ theta____ kappa____ phi______ frames
    -       97.5000  138.0000   60.0000 27

#__ type_ start__ end____ width___ exp.time_
 28 omega   17.00   50.00   1.0000    5.5000
omega____ theta____ kappa____ phi______ frames
    -       97.5000 -104.0000  -60.0000 33

#__ type_ start__ end____ width___ exp.time_
 29 omega   30.00   56.00   1.0000    5.5000
omega____ theta____ kappa____ phi______ frames
    -       97.5000  -91.0000  -60.0000 26

#__ type_ start__ end____ width___ exp.time_
 30 omega  104.00  161.00   1.0000    5.5000
omega____ theta____ kappa____ phi______ frames
    -       97.5000   77.0000 -150.0000 57

#__ type_ start__ end____ width___ exp.time_
 31 omega   14.00  121.00   1.0000    5.5000
omega____ theta____ kappa____ phi______ frames
    -       97.5000  -12.0000 -120.0000 107

#__ type_ start__ end____ width___ exp.time_
 32 omega   43.00   75.00   1.0000    5.5000
omega____ theta____ kappa____ phi______ frames
    -       97.5000 -104.0000  120.0000 32

#__ type_ start__ end____ width___ exp.time_
 33 omega   38.00   63.00   1.0000    5.5000
omega____ theta____ kappa____ phi______ frames
    -       97.5000  -37.0000   90.0000 25

#__ type_ start__ end____ width___ exp.time_
 34 omega   35.00   61.00   1.0000    5.5000
omega____ theta____ kappa____ phi______ frames
    -       97.5000 -104.0000  150.0000 26

#__ type_ start__ end____ width___ exp.time_
 35 omega   35.00   68.00   1.0000    5.5000
omega____ theta____ kappa____ phi______ frames
    -       97.5000  -37.0000  -60.0000 33

#__ type_ start__ end____ width___ exp.time_
 36 omega   49.00   93.00   1.0000    5.5000
omega____ theta____ kappa____ phi______ frames
    -       97.5000  -15.0000   75.0269 44

#__ type_ start__ end____ width___ exp.time_
 37 omega   85.00  133.00   1.0000    5.5000
omega____ theta____ kappa____ phi______ frames
    -       97.5000  138.0000 -180.0000 48

#__ type_ start__ end____ width___ exp.time_
 38 omega   29.00   61.00   1.0000    5.5000
omega____ theta____ kappa____ phi______ frames
    -       97.5000  -37.0000 -180.0000 32

#__ type_ start__ end____ width___ exp.time_
 39 omega   93.00  118.00   1.0000    5.5000
omega____ theta____ kappa____ phi______ frames
    -       97.5000  -77.0000  150.0000 25

#__ type_ start__ end____ width___ exp.time_
 40 omega   18.00   65.00   1.0000    5.5000
omega____ theta____ kappa____ phi______ frames
    -       97.5000  -77.0000  150.0000 47

#__ type_ start__ end____ width___ exp.time_
 41 omega   58.00  148.00   1.0000    5.5000
omega____ theta____ kappa____ phi______ frames
    -       97.5000   77.0000  -90.0000 90

#__ type_ start__ end____ width___ exp.time_
 42 omega   28.00  146.00   1.0000    5.5000
omega____ theta____ kappa____ phi______ frames
    -       97.5000   25.0000   90.0000 118

#__ type_ start__ end____ width___ exp.time_
 43 omega   64.00  137.00   1.0000    5.5000
omega____ theta____ kappa____ phi______ frames
    -       97.5000   63.0000  -90.0000 73

#__ type_ start__ end____ width___ exp.time_
 44 omega   94.00  120.00   1.0000    5.5000
omega____ theta____ kappa____ phi______ frames
    -       97.5000  -63.0000  120.0000 26

#__ type_ start__ end____ width___ exp.time_
 45 omega   45.00   70.00   1.0000    5.5000
omega____ theta____ kappa____ phi______ frames
    -       97.5000  -37.0000   30.0000 25

#__ type_ start__ end____ width___ exp.time_
 46 omega   43.00   80.00   1.0000    5.5000
omega____ theta____ kappa____ phi______ frames
    -       97.5000 -104.0000   30.0000 37

#__ type_ start__ end____ width___ exp.time_
 47 omega   96.00  121.00   1.0000    5.5000
omega____ theta____ kappa____ phi______ frames
    -       97.5000   77.0000 -120.0000 25

#__ type_ start__ end____ width___ exp.time_
 48 omega   58.00   84.00   1.0000    5.5000
omega____ theta____ kappa____ phi______ frames
    -       97.5000   77.0000 -120.0000 26

#__ type_ start__ end____ width___ exp.time_
 49 omega   58.00  176.00   1.0000    5.5000
omega____ theta____ kappa____ phi______ frames
    -       97.5000   77.0000  -60.0000 118

#__ type_ start__ end____ width___ exp.time_
 50 omega   26.00   51.00   1.0000    5.5000
omega____ theta____ kappa____ phi______ frames
    -       97.5000  -63.0000  120.0000 25

#__ type_ start__ end____ width___ exp.time_
 51 omega  131.00  157.00   1.0000    5.5000
omega____ theta____ kappa____ phi______ frames
    -       97.5000  104.0000 -180.0000 26

#__ type_ start__ end____ width___ exp.time_
 52 omega   58.00   83.00   1.0000    5.5000
omega____ theta____ kappa____ phi______ frames
    -       97.5000  -50.0000 -180.0000 25

#__ type_ start__ end____ width___ exp.time_
 53 omega   75.00  136.00   1.0000    5.5000
omega____ theta____ kappa____ phi______ frames
    -       97.5000  -91.0000 -180.0000 61

#__ type_ start__ end____ width___ exp.time_
 54 omega   66.00   97.00   1.0000    5.5000
omega____ theta____ kappa____ phi______ frames
    -       97.5000   12.0000   60.0000 31

#__ type_ start__ end____ width___ exp.time_
 55 omega  120.00  167.00   1.0000    5.5000
omega____ theta____ kappa____ phi______ frames
    -       97.5000  -15.0000   75.0269 47

#__ type_ start__ end____ width___ exp.time_
 56 omega   97.00  122.00   1.0000    5.5000
omega____ theta____ kappa____ phi______ frames
    -       97.5000  104.0000  150.0000 25

#__ type_ start__ end____ width___ exp.time_
 57 omega   91.00  116.00   1.0000    5.5000
omega____ theta____ kappa____ phi______ frames
    -       97.5000   63.0000  150.0000 25

#__ type_ start__ end____ width___ exp.time_
 58 omega   80.00  105.00   1.0000    5.5000
omega____ theta____ kappa____ phi______ frames
    -       97.5000   50.0000  -90.0000 25

#__ type_ start__ end____ width___ exp.time_
 59 omega  133.00  159.00   1.0000    5.5000
omega____ theta____ kappa____ phi______ frames
    -       97.5000   14.0000   39.6018 26

#__ type_ start__ end____ width___ exp.time_
 60 omega   92.00  118.00   1.0000    5.5000
omega____ theta____ kappa____ phi______ frames
    -       97.5000  -91.0000  -60.0000 26

#__ type_ start__ end____ width___ exp.time_
 61 omega   79.00  105.00   1.0000    5.5000
omega____ theta____ kappa____ phi______ frames
    -       97.5000  -12.0000  -30.0000 26

#__ type_ start__ end____ width___ exp.time_
 62 omega   42.00   67.00   1.0000    5.5000
omega____ theta____ kappa____ phi______ frames
    -       97.5000   14.0000   39.6018 25
;
_diffrn_measurement_device_type 'multiwire proportional'
_diffrn_measurement_method '\w scans'
_diffrn_orient_matrix_UB_11 -0.0442989000
_diffrn_orient_matrix_UB_12 -0.0163060000
_diffrn_orient_matrix_UB_13 -0.0624670000
_diffrn_orient_matrix_UB_21 0.0332376000
_diffrn_orient_matrix_UB_22 0.0678108000
_diffrn_orient_matrix_UB_23 -0.0408473000
_diffrn_orient_matrix_UB_31 0.0349989000
_diffrn_orient_matrix_UB_32 -0.0850420000
_diffrn_orient_matrix_UB_33 -0.0205889000
_diffrn_radiation_monochromator mirror
_diffrn_radiation_type CuK\a
_diffrn_radiation_wavelength 1.54178
_diffrn_reflns_av_R_equivalents 0.0573
_diffrn_reflns_av_unetI/netI 0.0587
_diffrn_reflns_limit_h_max 27
_diffrn_reflns_limit_h_min -26
_diffrn_reflns_limit_k_max 16
_diffrn_reflns_limit_k_min -16
_diffrn_reflns_limit_l_max 23
_diffrn_reflns_limit_l_min -22
_diffrn_reflns_number 27745
_diffrn_reflns_theta_full 62.38
_diffrn_reflns_theta_max 62.38
_diffrn_reflns_theta_min 3.67
_diffrn_source 'Enhance Ultra (Cu) X-ray Source'
_exptl_absorpt_coefficient_mu 11.111
_exptl_absorpt_correction_T_max 1.00000
_exptl_absorpt_correction_T_min 0.02872
_exptl_absorpt_correction_type multi-scan
_exptl_crystal_colour 'clear reddish red'
_exptl_crystal_colour_lustre clear
_exptl_crystal_colour_modifier reddish
_exptl_crystal_colour_primary red
_exptl_crystal_density_diffrn 1.870
_exptl_crystal_density_method 'not measured'
_exptl_crystal_description plate
_exptl_crystal_F_000 3624
_exptl_crystal_size_max 0.35
_exptl_crystal_size_mid 0.22
_exptl_crystal_size_min 0.2
_refine_diff_density_max 2.955
_refine_diff_density_min -2.503
_refine_diff_density_rms 0.215
_refine_ls_abs_structure_details 'Flack H D (1983), Acta Cryst. A39, 876-881'
_refine_ls_abs_structure_Flack 0.003(13)
_refine_ls_extinction_method none
_refine_ls_goodness_of_fit_ref 1.034
_refine_ls_hydrogen_treatment constr
_refine_ls_matrix_type full
_refine_ls_number_parameters 936
_refine_ls_number_reflns 10424
_refine_ls_number_restraints 183
_refine_ls_restrained_S_all 1.029
_refine_ls_R_factor_all 0.0774
_refine_ls_R_factor_gt 0.0764
_refine_ls_shift/su_max 0.002
_refine_ls_shift/su_mean 0.000
_refine_ls_structure_factor_coef Fsqd
_refine_ls_weighting_details 'calc w=1/[\s^2^(Fo^2^)+(0.1711P)^2^+6.5433P] where P=(Fo^2^+2Fc^2^)/3'
_refine_ls_weighting_scheme calc
_refine_ls_wR_factor_gt 0.1957
_refine_ls_wR_factor_ref 0.1986
_reflns_number_gt 10095
_reflns_number_total 10424
_reflns_threshold_expression >2sigma(I)
_cod_data_source_file ic6b00527_si_003.cif
_cod_data_source_block l-dpm
_cod_original_sg_symbol_H-M 'C 2'
_cod_database_code 4347725
_chemical_oxdiff_formula 'C11 H10 S O2'
_reflns_odcompleteness_completeness 88.70
_reflns_odcompleteness_iscentric 1
_reflns_odcompleteness_theta 66.97
_olex2_refinement_description
;
1. Fixed Uiso
 At 1.2 times of:
  All C(H) groups, All C(H,H) groups
2. Restrained distances
 Cl2-Cl3 = Cl2'-Cl3' = Cl4-Cl5 = Cl4'-Cl5' = Cl6-Cl7
 2.9 with sigma of 0.002
 C63-Cl4 = C63-Cl5 = C63'-Cl4' = C63'-Cl5' = C64-Cl6 = C64-Cl7
 1.75 with sigma of 0.002
 C61-Cl1 = C62-Cl2 = C62-Cl3 = C62'-Cl2' = C62'-Cl3'
 1.75 with sigma of 0.002
3. Rigid bond restraints
 C64, Cl6, Cl7
 with sigma for 1-2 distances of 0.005 and sigma for 1-3 distances of 0.005
 C61, C62, C62', C63, C63', Cl1, Cl2, Cl3, Cl2', Cl3', Cl4, Cl5, Cl4', Cl5'
 with sigma for 1-2 distances of 0.005 and sigma for 1-3 distances of 0.005
4. Uiso/Uaniso restraints and constraints
C64 \\sim Cl6 \\sim Cl7: within 1.7A with sigma of 0.005 and sigma for terminal
atoms of 0.01
C61 \\sim C62 \\sim C62' \\sim C63 \\sim C63' \\sim Cl1 \\sim Cl2 \\sim Cl3
\\sim Cl2' \\sim Cl3' \\sim Cl4 \\sim Cl5 \\sim Cl4' \\sim Cl5': within 1.7A
with sigma of 0.005 and sigma for terminal atoms of 0.01
Uanis(C64) \\sim Ueq, Uanis(Cl6) \\sim Ueq, Uanis(Cl7) \\sim Ueq: with sigma of
0.005 and sigma for terminal atoms of 0.01
Uanis(C61) \\sim Ueq, Uanis(C62) \\sim Ueq, Uanis(C62') \\sim Ueq, Uanis(C63)
\\sim Ueq, Uanis(C63') \\sim Ueq, Uanis(Cl1) \\sim Ueq, Uanis(Cl2) \\sim Ueq,
Uanis(Cl3) \\sim Ueq, Uanis(Cl2') \\sim Ueq, Uanis(Cl3') \\sim Ueq, Uanis(Cl4)
\\sim Ueq, Uanis(Cl5) \\sim Ueq, Uanis(Cl4') \\sim Ueq, Uanis(Cl5') \\sim Ueq:
with sigma of 0.005 and sigma for terminal atoms of 0.01
5. Others
 Sof(C62')=Sof(H62C)=Sof(H62D)=Sof(Cl2')=Sof(Cl3')=1-FVAR(1)
 Sof(C62)=Sof(H62A)=Sof(H62B)=Sof(Cl2)=Sof(Cl3)=FVAR(1)
 Sof(C63')=Sof(H63C)=Sof(H63D)=Sof(Cl4')=Sof(Cl5')=1-FVAR(2)
 Sof(C63)=Sof(H63A)=Sof(H63B)=Sof(Cl4)=Sof(Cl5)=FVAR(2)
 Fixed Sof: H61A(0.5) H61B(0.5) Cl6(0.5) Cl7(0.5) C64(0.5) H64A(0.5) H64B(0.5)
6.a Riding coordinates:
 C62(H62A,H62B), C62'(H62C,H62D), C63(H63A,H63B), C63'(H63C,H63D)
6.b Secondary CH2 refined with riding coordinates:
 C61(H61A,H61B), C64(H64A,H64B)
6.c Aromatic/amide H refined with riding coordinates:
 C2(H2), C3(H3), C4(H4), C6(H6), C7(H7), C8(H8), C10(H10), C11(H11), C12(H12),
 C13(H13), C16(H16), C17(H17), C18(H18), C19(H19), C21(H21), C22(H22), C23(H23),
  C24(H24), C27(H27), C28(H28), C29(H29), C30(H30), C32(H32), C33(H33),
 C34(H34), C36(H36), C37(H37), C38(H38), C40(H40), C41(H41), C42(H42), C43(H43),
  C46(H46), C47(H47), C48(H48), C49(H49), C51(H51), C52(H52), C53(H53),
 C54(H54), C57(H57), C58(H58), C59(H59), C60(H60)
;
_olex2_submission_special_instructions 'No special instructions were received'

loop_
_space_group_symop_id
_space_group_symop_operation_xyz
1 'x, y, z'
2 '-x, y, -z'
3 'x+1/2, y+1/2, z'
4 '-x+1/2, y+1/2, -z'

loop_
_atom_site_label
_atom_site_type_symbol
_atom_site_fract_x
_atom_site_fract_y
_atom_site_fract_z
_atom_site_U_iso_or_equiv
_atom_site_adp_type
_atom_site_occupancy
_atom_site_calc_flag
_atom_site_disorder_assembly
_atom_site_disorder_group
_atom_site_site_symmetry_order
_atom_site_refinement_flags_posn
_atom_site_refinement_flags_adp
_atom_site_refinement_flags_occupancy
C61 C 0.0000 0.8257(14) 0.5000 0.108(7) Uani 1 d . . 2 DS TU P
H61A H -0.0337 0.7834 0.4941 0.130 Uiso 0.50 calc . . 1 R . .
H61B H 0.0337 0.7834 0.5059 0.130 Uiso 0.50 calc . . 1 R . .
Cl1 Cl 0.0007(5) 0.8843(8) 0.4231(5) 0.171(4) Uani 1 d . . 1 D U .
C62 C 0.012(3) 0.981(2) 0.9324(19) 0.232(7) Uani 0.75(2) d A 1 1 D U .
H62B H -0.0036 0.9662 0.8868 0.279 Uiso 0.75(2) d A 1 1 R . .
Cl2 Cl -0.0239(10) 1.0740(13) 0.9668(12) 0.232(7) Uani 0.75(2) d . 1 1 D U .
Cl3 Cl 0.0176(11) 0.8796(13) 0.9838(13) 0.227(7) Uani 0.75(2) d . 1 1 D U .
C62' C 0.0000 1.009(3) 1.0000 0.232(7) Uani 0.50(4) d . 2 2 DS TU P
H62C H 0.0140 1.0316 0.9602 0.279 Uiso 0.25(2) d A 2 1 R . .
H62D H 0.0253 1.0316 1.0382 0.279 Uiso 0.25(2) d A 2 1 R . .
Cl2' Cl 0.0000 0.884(3) 1.0000 0.223(7) Uani 0.50(4) d A 2 2 DS TU P
Cl3' Cl -0.0688(3) 1.056(3) 0.995(4) 0.237(8) Uani 0.25(2) d A 2 1 D U .
C63 C 0.134(2) 0.0221(14) 0.5431(17) 0.210(7) Uani 0.787(15) d B 1 1 D U .
H63A H 0.1118 -0.0111 0.5068 0.252 Uiso 0.787(15) d B 1 1 R . .
H63B H 0.1111 0.0295 0.5786 0.252 Uiso 0.787(15) d B 1 1 R . .
Cl4 Cl 0.1325(10) 0.1450(12) 0.5582(11) 0.224(7) Uani 0.787(15) d B 1 1 D U .
Cl5 Cl 0.1738(8) -0.0391(12) 0.6095(10) 0.208(6) Uani 0.787(15) d B 1 1 D U .
C63' C 0.154(3) 0.022(3) 0.542(10) 0.209(7) Uani 0.213(15) d B 2 1 D U .
H63C H 0.1616 0.0673 0.5782 0.251 Uiso 0.213(15) d B 2 1 R . .
H63D H 0.1830 0.0284 0.5138 0.251 Uiso 0.213(15) d B 2 1 R . .
Cl4' Cl 0.089(3) 0.069(4) 0.504(4) 0.213(8) Uani 0.213(15) d B 2 1 D U .
Cl5' Cl 0.152(3) -0.103(4) 0.546(4) 0.210(7) Uani 0.213(15) d B 2 1 D U .
C1 C 0.7159(5) -0.1470(8) 0.7645(5) 0.030(2) Uani 1 d . . 1 . . .
C2 C 0.6342(7) -0.1245(10) 0.8140(9) 0.052(4) Uani 1 d . . 1 . . .
H2 H 0.6118 -0.0881 0.8405 0.062 Uiso 1 calc . . 1 R . .
C3 C 0.6125(7) -0.2079(11) 0.7844(8) 0.055(4) Uani 1 d . . 1 . . .
H3 H 0.5762 -0.2309 0.7913 0.066 Uiso 1 calc . . 1 R . .
C4 C 0.6454(7) -0.2564(11) 0.7444(8) 0.056(4) Uani 1 d . . 1 . . .
H4 H 0.6311 -0.3141 0.7237 0.068 Uiso 1 calc . . 1 R . .
C5 C 0.7717(5) -0.1075(8) 0.7554(4) 0.026(2) Uani 1 d . . 1 . . .
C6 C 0.8373(4) 0.0132(8) 0.7774(5) 0.030(2) Uani 1 d . . 1 . . .
H6 H 0.8500 0.0700 0.8006 0.036 Uiso 1 calc . . 1 R . .
C7 C 0.8707(5) -0.0299(10) 0.7345(6) 0.041(3) Uani 1 d . . 1 . . .
H7 H 0.9056 -0.0022 0.7261 0.049 Uiso 1 calc . . 1 R . .
C8 C 0.8514(5) -0.1144(10) 0.7045(5) 0.037(3) Uani 1 d . . 1 . . .
H8 H 0.8740 -0.1449 0.6753 0.045 Uiso 1 calc . . 1 R . .
C9 C 0.6390(5) 0.1653(8) 0.8117(6) 0.031(2) Uani 1 d . . 1 . . .
C10 C 0.6099(6) 0.2368(10) 0.7728(6) 0.042(3) Uani 1 d . . 1 . . .
H10 H 0.5793 0.2686 0.7895 0.050 Uiso 1 calc . . 1 R . .
C11 C 0.6239(7) 0.2631(12) 0.7108(7) 0.055(4) Uani 1 d . . 1 . . .
H11 H 0.6022 0.3095 0.6840 0.067 Uiso 1 calc . . 1 R . .
C12 C 0.6716(7) 0.2189(12) 0.6883(7) 0.053(4) Uani 1 d . . 1 . . .
H12 H 0.6851 0.2395 0.6482 0.063 Uiso 1 calc . . 1 R . .
C13 C 0.6978(5) 0.1459(9) 0.7260(5) 0.036(2) Uani 1 d . . 1 . . .
H13 H 0.7268 0.1110 0.7085 0.043 Uiso 1 calc . . 1 R . .
C14 C 0.6303(4) 0.1354(8) 0.8767(6) 0.032(2) Uani 1 d . . 1 . . .
C15 C 0.6716(5) 0.0685(10) 0.9096(7) 0.038(3) Uani 1 d . . 1 . . .
C16 C 0.6631(5) 0.0367(9) 0.9738(5) 0.036(2) Uani 1 d . . 1 . . .
H16 H 0.6893 -0.0073 0.9969 0.043 Uiso 1 calc . . 1 R . .
C17 C 0.6174(6) 0.0681(11) 1.0042(6) 0.046(3) Uani 1 d . . 1 . . .
H17 H 0.6127 0.0440 1.0473 0.056 Uiso 1 calc . . 1 R . .
C18 C 0.5794(6) 0.1322(12) 0.9742(7) 0.050(3) Uani 1 d . . 1 . . .
H18 H 0.5491 0.1538 0.9967 0.060 Uiso 1 calc . . 1 R . .
C19 C 0.5849(5) 0.1667(9) 0.9095(6) 0.040(3) Uani 1 d . . 1 . . .
H19 H 0.5580 0.2109 0.8881 0.048 Uiso 1 calc . . 1 R . .
C20 C 0.8126(5) 0.0048(9) 0.9710(5) 0.034(3) Uani 1 d . . 1 . . .
C21 C 0.8429(6) -0.0405(10) 1.0294(6) 0.045(3) Uani 1 d . . 1 . . .
H21 H 0.8713 -0.0061 1.0576 0.054 Uiso 1 calc . . 1 R . .
C22 C 0.8310(6) -0.1329(10) 1.0446(6) 0.048(3) Uani 1 d . . 1 . . .
H22 H 0.8511 -0.1624 1.0833 0.057 Uiso 1 calc . . 1 R . .
C23 C 0.7894(7) -0.1841(10) 1.0034(6) 0.048(3) Uani 1 d . . 1 . . .
H23 H 0.7799 -0.2478 1.0137 0.057 Uiso 1 calc . . 1 R . .
C24 C 0.7628(5) -0.1383(9) 0.9474(6) 0.035(3) Uani 1 d . . 1 . . .
H24 H 0.7352 -0.1728 0.9182 0.041 Uiso 1 calc . . 1 R . .
C25 C 0.8185(5) 0.1037(9) 0.9533(5) 0.036(3) Uani 1 d . . 1 . . .
C26 C 0.7827(4) 0.1334(8) 0.8949(5) 0.029(2) Uani 1 d . . 1 . . .
C27 C 0.7878(5) 0.2255(8) 0.8735(5) 0.031(2) Uani 1 d . . 1 . . .
H27 H 0.7645 0.2470 0.8341 0.037 Uiso 1 calc . . 1 R . .
C28 C 0.8267(6) 0.2881(10) 0.9089(6) 0.043(3) Uani 1 d . . 1 . . .
H28 H 0.8306 0.3508 0.8921 0.052 Uiso 1 calc . . 1 R . .
C29 C 0.8595(6) 0.2607(11) 0.9678(7) 0.052(3) Uani 1 d . . 1 . . .
H29 H 0.8833 0.3053 0.9939 0.063 Uiso 1 calc . . 1 R . .
C30 C 0.8570(6) 0.1690(11) 0.9871(7) 0.049(3) Uani 1 d . . 1 . . .
H30 H 0.8821 0.1478 1.0251 0.059 Uiso 1 calc . . 1 R . .
C31 C 0.3934(6) 0.1387(9) 0.6041(5) 0.037(3) Uani 1 d . . 1 . . .
C32 C 0.3026(5) 0.1464(9) 0.6356(6) 0.035(2) Uani 1 d . . 1 . . .
H32 H 0.2762 0.1274 0.6646 0.042 Uiso 1 calc . . 1 R . .
C33 C 0.2864(6) 0.2085(10) 0.5869(6) 0.045(3) Uani 1 d . . 1 . . .
H33 H 0.2489 0.2337 0.5808 0.055 Uiso 1 calc . . 1 R . .
C34 C 0.3256(7) 0.2361(10) 0.5449(6) 0.048(3) Uani 1 d . . 1 . . .
H34 H 0.3145 0.2809 0.5101 0.057 Uiso 1 calc . . 1 R . .
C35 C 0.4516(6) 0.1013(10) 0.6185(5) 0.040(3) Uani 1 d . . 1 . . .
C36 C 0.5165(5) 0.0128(12) 0.6843(7) 0.046(3) Uani 1 d . . 1 . . .
H36 H 0.5257 -0.0261 0.7230 0.055 Uiso 1 calc . . 1 R . .
C37 C 0.5568(6) 0.0305(17) 0.6458(7) 0.068(5) Uani 1 d . . 1 . . .
H37 H 0.5941 0.0050 0.6549 0.082 Uiso 1 calc . . 1 R . .
C38 C 0.5390(7) 0.0905(15) 0.5904(7) 0.063(5) Uani 1 d . . 1 . . .
H38 H 0.5666 0.1073 0.5624 0.076 Uiso 1 calc . . 1 R . .
C39 C 0.3634(5) 0.1649(9) 0.8238(5) 0.033(2) Uani 1 d . . 1 . . .
C40 C 0.3675(6) 0.2442(11) 0.8638(7) 0.050(3) Uani 1 d . . 1 . . .
H40 H 0.3387 0.2558 0.8914 0.061 Uiso 1 calc . . 1 R . .
C41 C 0.4110(7) 0.3065(10) 0.8655(8) 0.054(3) Uani 1 d . . 1 . . .
H41 H 0.4139 0.3603 0.8945 0.064 Uiso 1 calc . . 1 R . .
C42 C 0.4516(7) 0.2890(10) 0.8230(8) 0.051(4) Uani 1 d . . 1 . . .
H42 H 0.4819 0.3328 0.8210 0.062 Uiso 1 calc . . 1 R . .
C43 C 0.4477(6) 0.2085(10) 0.7843(7) 0.042(3) Uani 1 d . . 1 . . .
H43 H 0.4767 0.1954 0.7572 0.050 Uiso 1 calc . . 1 R . .
C44 C 0.3173(5) 0.0956(10) 0.8176(5) 0.038(3) Uani 1 d . . 1 . . .
C45 C 0.3233(4) 0.0148(11) 0.7747(5) 0.030(2) Uani 1 d . . 1 . . .
C46 C 0.2803(6) -0.0511(9) 0.7645(7) 0.044(3) Uani 1 d . . 1 . . .
H46 H 0.2836 -0.1041 0.7359 0.053 Uiso 1 calc . . 1 R . .
C47 C 0.2308(5) -0.0405(13) 0.7966(8) 0.057(4) Uani 1 d . . 1 . . .
H47 H 0.2017 -0.0874 0.7904 0.068 Uiso 1 calc . . 1 R . .
C48 C 0.2252(5) 0.0383(15) 0.8368(8) 0.059(4) Uani 1 d . . 1 . . .
H48 H 0.1910 0.0474 0.8559 0.071 Uiso 1 calc . . 1 R . .
C49 C 0.2681(5) 0.1026(11) 0.8493(7) 0.046(3) Uani 1 d . . 1 . . .
H49 H 0.2649 0.1533 0.8800 0.055 Uiso 1 calc . . 1 R . .
C50 C 0.4028(5) -0.1836(9) 0.7263(6) 0.037(2) Uani 1 d . . 1 . . .
C51 C 0.3918(7) -0.2783(9) 0.7017(7) 0.057(4) Uani 1 d . . 1 . . .
H51 H 0.4073 -0.3306 0.7282 0.068 Uiso 1 calc . . 1 R . .
C52 C 0.3602(8) -0.2962(12) 0.6423(8) 0.068(5) Uani 1 d . . 1 . . .
H52 H 0.3551 -0.3598 0.6261 0.082 Uiso 1 calc . . 1 R . .
C53 C 0.3351(9) -0.2197(12) 0.6049(9) 0.070(5) Uani 1 d . . 1 . . .
H53 H 0.3094 -0.2301 0.5650 0.084 Uiso 1 calc . . 1 R . .
C54 C 0.3488(7) -0.1283(10) 0.6276(6) 0.049(4) Uani 1 d . . 1 . . .
H54 H 0.3354 -0.0762 0.5995 0.059 Uiso 1 calc . . 1 R . .
C55 C 0.4356(5) -0.1568(9) 0.7887(5) 0.028(2) Uani 1 d . . 1 . . .
C56 C 0.4375(5) -0.0567(8) 0.8020(6) 0.028(2) Uani 1 d . . 1 . . .
C57 C 0.4711(5) -0.0262(9) 0.8618(5) 0.033(2) Uani 1 d . . 1 . . .
H57 H 0.4731 0.0400 0.8722 0.039 Uiso 1 calc . . 1 R . .
C58 C 0.5008(6) -0.0898(11) 0.9050(6) 0.043(3) Uani 1 d . . 1 . . .
H58 H 0.5239 -0.0670 0.9441 0.051 Uiso 1 calc . . 1 R . .
C59 C 0.4975(5) -0.1876(10) 0.8922(6) 0.042(3) Uani 1 d . . 1 . . .
H59 H 0.5181 -0.2308 0.9229 0.050 Uiso 1 calc . . 1 R . .
C60 C 0.4644(6) -0.2225(11) 0.8349(7) 0.040(3) Uani 1 d . . 1 . . .
H60 H 0.4612 -0.2893 0.8269 0.047 Uiso 1 calc . . 1 R . .
F1 F 0.9261(4) 0.0960(6) 0.1583(5) 0.065(3) Uani 1 d . . 1 . . .
F2 F 0.9789(5) 0.1070(8) 0.2594(6) 0.076(3) Uani 1 d . . 1 . . .
F3 F 1.0141(3) 0.0276(9) 0.1782(4) 0.068(2) Uani 1 d . . 1 . . .
F4 F 0.9864(4) -0.0544(8) 0.2653(5) 0.066(3) Uani 1 d . . 1 . . .
F5 F 0.9343(4) -0.0659(7) 0.1597(6) 0.072(3) Uani 1 d . . 1 . . .
F6 F 0.9009(3) 0.0149(9) 0.2471(6) 0.086(3) Uani 1 d . . 1 . . .
F7 F 0.7277(5) 1.0127(10) 0.4873(4) 0.079(3) Uani 1 d . . 1 . . .
F8 F 0.6471(5) 1.0052(14) 0.5301(7) 0.121(6) Uani 1 d . . 1 . . .
F9 F 0.7062(7) 0.8809(7) 0.5429(6) 0.098(4) Uani 1 d . . 1 . . .
F10 F 0.6957(5) 0.9678(8) 0.6315(4) 0.076(3) Uani 1 d . . 1 . . .
F11 F 0.7756(6) 0.9773(16) 0.5898(7) 0.151(9) Uani 1 d . . 1 . . .
F12 F 0.7249(9) 1.0996(10) 0.5780(6) 0.130(7) Uani 1 d . . 1 . . .
Ir1 Ir 0.730157(15) 0.02790(18) 0.852660(16) 0.02514(17) Uani 1 d . . 1 . . .
Ir2 Ir 0.393928(15) 0.02281(18) 0.728880(16) 0.02503(17) Uani 1 d . . 1 . . .
N1 N 0.6859(4) -0.0942(7) 0.8058(5) 0.032(2) Uani 1 d . . 1 . . .
N2 N 0.6972(5) -0.2253(8) 0.7336(6) 0.047(3) Uani 1 d . . 1 . . .
N3 N 0.7861(4) -0.0256(6) 0.7864(4) 0.0246(17) Uani 1 d . . 1 . . .
N4 N 0.8016(4) -0.1565(7) 0.7144(4) 0.034(2) Uani 1 d . . 1 . . .
N5 N 0.6844(4) 0.1215(7) 0.7857(5) 0.032(2) Uani 1 d . . 1 . . .
N6 N 0.7733(4) -0.0485(7) 0.9316(5) 0.034(2) Uani 1 d . . 1 . . .
N7 N 0.3568(4) 0.1086(7) 0.6453(4) 0.0273(19) Uani 1 d . . 1 . . .
N8 N 0.3793(5) 0.2003(8) 0.5526(5) 0.045(3) Uani 1 d . . 1 . . .
N9 N 0.4627(4) 0.0479(9) 0.6707(5) 0.041(3) Uani 1 d . . 1 . . .
N10 N 0.4876(6) 0.1248(10) 0.5743(6) 0.058(3) Uani 1 d . . 1 . . .
N11 N 0.4040(4) 0.1473(6) 0.7836(4) 0.0257(18) Uani 1 d . . 1 . . .
N12 N 0.3799(4) -0.1089(7) 0.6870(5) 0.036(2) Uani 1 d . . 1 . . .
P1 P 0.95639(12) 0.0209(3) 0.21165(16) 0.0452(7) Uani 1 d . . 1 . . .
P2 P 0.71204(18) 0.9895(3) 0.55966(15) 0.0518(9) Uani 1 d . . 1 . . .
Cl6 Cl 0.5178(12) 0.780(2) 0.6079(12) 0.204(8) Uani 0.50 d . . 1 D U .
Cl7 Cl 0.5304(12) 0.876(2) 0.4829(12) 0.208(8) Uani 0.50 d . . 1 D U .
C64 C 0.5651(11) 0.816(7) 0.553(3) 0.205(9) Uani 0.50 d . . 1 D U .
H64A H 0.5943 0.8584 0.5774 0.246 Uiso 0.50 calc . . 1 R . .
H64B H 0.5847 0.7591 0.5380 0.246 Uiso 0.50 calc . . 1 R . .

loop_
_atom_site_aniso_label
_atom_site_aniso_U_11
_atom_site_aniso_U_22
_atom_site_aniso_U_33
_atom_site_aniso_U_23
_atom_site_aniso_U_13
_atom_site_aniso_U_12
C61 0.109(8) 0.108(8) 0.108(7) 0.000 0.016(5) 0.000
Cl1 0.199(7) 0.164(7) 0.145(6) 0.057(5) 0.001(6) -0.013(6)
C62 0.233(8) 0.231(7) 0.233(8) 0.001(3) 0.031(4) 0.000(3)
Cl2 0.233(8) 0.230(7) 0.235(8) 0.001(3) 0.031(4) 0.000(3)
Cl3 0.227(8) 0.226(7) 0.224(8) -0.003(4) 0.021(5) -0.002(4)
C62' 0.233(8) 0.230(7) 0.233(8) 0.000 0.031(4) 0.000
Cl2' 0.222(10) 0.228(8) 0.218(10) 0.000 0.022(7) 0.000
Cl3' 0.238(9) 0.234(9) 0.239(11) 0.001(7) 0.032(7) 0.006(6)
C63 0.209(8) 0.211(7) 0.208(7) 0.005(4) 0.027(4) 0.000(4)
Cl4 0.222(11) 0.212(7) 0.240(11) 0.008(7) 0.043(8) 0.006(8)
Cl5 0.209(8) 0.217(8) 0.200(8) 0.027(6) 0.035(6) -0.016(6)
C63' 0.210(7) 0.211(7) 0.207(8) 0.005(4) 0.029(4) -0.002(4)
Cl4' 0.211(10) 0.215(10) 0.213(10) 0.002(7) 0.026(7) -0.001(7)
Cl5' 0.212(10) 0.213(8) 0.207(10) 0.014(8) 0.031(8) -0.009(7)
C1 0.034(6) 0.031(6) 0.026(5) 0.000(5) 0.002(4) 0.001(5)
C2 0.046(8) 0.036(7) 0.079(10) -0.003(7) 0.030(7) -0.004(6)
C3 0.067(10) 0.046(8) 0.055(8) -0.008(6) 0.017(7) -0.028(7)
C4 0.062(9) 0.042(8) 0.069(10) -0.020(7) 0.025(8) -0.021(7)
C5 0.035(5) 0.030(6) 0.013(4) 0.002(4) -0.003(4) 0.009(4)
C6 0.030(5) 0.024(5) 0.037(5) -0.003(5) 0.005(4) 0.002(5)
C7 0.033(6) 0.048(7) 0.043(7) 0.008(6) 0.012(5) 0.009(5)
C8 0.033(6) 0.052(7) 0.026(5) -0.016(5) -0.002(4) 0.011(5)
C9 0.031(6) 0.030(6) 0.028(5) -0.012(4) -0.013(4) 0.004(5)
C10 0.037(7) 0.041(7) 0.039(6) -0.008(5) -0.021(5) 0.010(5)
C11 0.071(10) 0.049(8) 0.038(7) 0.004(6) -0.021(7) 0.006(8)
C12 0.063(9) 0.057(9) 0.035(7) 0.011(6) -0.001(6) 0.013(7)
C13 0.037(6) 0.042(7) 0.026(5) 0.005(5) -0.007(4) 0.002(5)
C14 0.026(5) 0.029(5) 0.039(6) -0.007(5) -0.006(4) 0.004(4)
C15 0.040(6) 0.028(5) 0.048(7) 0.000(5) 0.016(5) -0.009(5)
C16 0.044(5) 0.036(6) 0.027(5) -0.002(5) 0.001(4) -0.006(5)
C17 0.053(8) 0.056(8) 0.033(6) -0.015(6) 0.014(6) -0.017(6)
C18 0.040(7) 0.069(10) 0.044(7) -0.016(7) 0.017(6) -0.011(7)
C19 0.033(6) 0.039(6) 0.046(7) -0.023(5) -0.002(5) 0.004(5)
C20 0.039(5) 0.040(7) 0.022(4) 0.001(5) 0.004(4) 0.012(5)
C21 0.057(8) 0.050(8) 0.024(5) 0.003(5) -0.008(5) 0.017(6)
C22 0.065(8) 0.050(8) 0.028(6) 0.009(6) 0.005(5) 0.025(7)
C23 0.077(9) 0.036(7) 0.033(6) 0.010(5) 0.018(6) 0.017(7)
C24 0.047(7) 0.034(6) 0.024(5) -0.001(5) 0.008(5) -0.003(5)
C25 0.046(7) 0.042(7) 0.020(5) 0.006(5) 0.001(5) -0.003(5)
C26 0.026(5) 0.033(6) 0.027(5) -0.003(4) 0.003(4) -0.005(4)
C27 0.042(6) 0.031(6) 0.020(5) -0.004(4) 0.003(4) -0.001(5)
C28 0.045(7) 0.045(7) 0.038(7) -0.003(5) 0.001(5) -0.012(6)
C29 0.052(8) 0.050(8) 0.052(8) -0.002(7) -0.005(6) -0.005(7)
C30 0.042(7) 0.055(9) 0.047(7) 0.003(6) -0.006(6) -0.006(6)
C31 0.055(7) 0.032(6) 0.024(5) 0.004(4) -0.002(5) 0.015(5)
C32 0.033(6) 0.034(6) 0.034(6) -0.003(5) -0.006(4) 0.001(5)
C33 0.053(8) 0.041(7) 0.036(6) -0.001(5) -0.016(5) 0.012(6)
C34 0.071(9) 0.041(7) 0.025(6) 0.008(5) -0.015(5) 0.002(6)
C35 0.051(7) 0.051(7) 0.015(5) 0.000(5) 0.001(4) 0.003(6)
C36 0.033(6) 0.046(8) 0.056(7) 0.009(7) 0.001(5) 0.008(6)
C37 0.058(8) 0.100(14) 0.053(8) 0.034(10) 0.031(7) 0.049(11)
C38 0.059(9) 0.101(13) 0.031(7) 0.020(8) 0.009(6) -0.004(9)
C39 0.032(5) 0.045(7) 0.021(5) 0.004(5) 0.002(4) 0.007(5)
C40 0.057(8) 0.050(8) 0.045(7) -0.003(6) 0.012(6) 0.016(7)
C41 0.076(10) 0.030(7) 0.055(8) -0.005(6) 0.009(7) 0.014(7)
C42 0.058(9) 0.026(6) 0.061(9) -0.004(6) -0.020(7) -0.002(6)
C43 0.044(7) 0.038(7) 0.040(7) 0.006(5) -0.006(5) 0.003(6)
C44 0.041(6) 0.054(8) 0.017(5) 0.012(5) 0.001(4) 0.004(6)
C45 0.028(5) 0.032(6) 0.027(5) 0.001(5) -0.005(4) 0.003(5)
C46 0.047(7) 0.036(6) 0.050(7) 0.008(5) 0.008(6) -0.005(6)
C47 0.028(6) 0.071(10) 0.070(9) 0.028(8) 0.003(6) -0.003(6)
C48 0.033(6) 0.079(11) 0.068(8) 0.024(9) 0.014(5) 0.009(8)
C49 0.035(7) 0.056(8) 0.049(7) 0.010(6) 0.019(5) 0.016(6)
C50 0.038(6) 0.036(6) 0.032(6) -0.002(5) -0.006(5) 0.000(5)
C51 0.077(10) 0.023(6) 0.060(8) 0.000(6) -0.025(7) -0.005(6)
C52 0.091(12) 0.042(8) 0.061(9) -0.008(7) -0.026(8) -0.004(8)
C53 0.094(13) 0.048(9) 0.058(10) -0.002(7) -0.020(9) -0.007(9)
C54 0.081(11) 0.044(7) 0.015(5) 0.000(5) -0.018(6) 0.017(7)
C55 0.029(6) 0.032(6) 0.021(5) 0.012(4) 0.003(4) 0.008(4)
C56 0.032(6) 0.021(5) 0.031(6) -0.002(4) 0.000(4) 0.008(4)
C57 0.036(6) 0.040(6) 0.021(5) 0.000(4) -0.002(4) -0.003(5)
C58 0.046(7) 0.053(8) 0.025(5) 0.007(5) -0.007(5) -0.001(6)
C59 0.036(6) 0.049(8) 0.038(6) 0.014(5) -0.003(5) 0.012(5)
C60 0.040(7) 0.039(7) 0.037(6) 0.007(5) -0.001(5) 0.010(6)
F1 0.072(6) 0.037(4) 0.080(6) 0.014(4) -0.013(5) 0.015(4)
F2 0.086(7) 0.059(6) 0.073(6) -0.008(5) -0.022(6) 0.000(5)
F3 0.052(4) 0.075(5) 0.079(5) 0.031(6) 0.017(4) 0.009(5)
F4 0.062(6) 0.072(6) 0.061(6) 0.024(5) -0.004(4) 0.016(5)
F5 0.065(6) 0.042(5) 0.095(7) 0.000(4) -0.038(5) 0.003(4)
F6 0.041(4) 0.081(7) 0.141(9) 0.003(8) 0.027(5) -0.004(6)
F7 0.119(7) 0.083(7) 0.032(4) 0.004(5) 0.001(4) 0.000(7)
F8 0.071(6) 0.185(17) 0.104(8) 0.055(11) 0.008(6) 0.062(9)
F9 0.173(13) 0.044(5) 0.077(7) 0.004(5) 0.015(7) 0.022(7)
F10 0.114(8) 0.081(7) 0.032(4) 0.000(4) 0.007(5) 0.011(6)
F11 0.100(9) 0.26(2) 0.077(7) 0.062(11) -0.046(7) -0.048(12)
F12 0.27(2) 0.071(8) 0.049(6) -0.005(6) 0.002(9) -0.004(11)
Ir1 0.0298(3) 0.0252(3) 0.0195(2) -0.0008(2) 0.00026(16) 0.0016(2)
Ir2 0.0284(3) 0.0264(3) 0.0190(2) 0.0023(2) -0.00153(16) 0.0013(2)
N1 0.040(6) 0.022(5) 0.031(5) -0.008(4) -0.003(4) -0.008(4)
N2 0.054(7) 0.036(6) 0.051(6) -0.011(5) 0.005(5) -0.016(5)
N3 0.031(4) 0.019(4) 0.022(4) 0.003(3) -0.002(3) 0.004(4)
N4 0.037(5) 0.034(5) 0.030(5) -0.007(4) 0.002(4) 0.006(4)
N5 0.038(5) 0.023(5) 0.031(5) -0.008(4) -0.006(4) 0.000(4)
N6 0.037(5) 0.030(5) 0.035(5) 0.002(4) 0.005(4) 0.017(4)
N7 0.041(5) 0.020(4) 0.019(4) 0.003(3) -0.003(3) 0.003(4)
N8 0.067(7) 0.042(6) 0.028(5) 0.009(4) 0.008(5) -0.002(5)
N9 0.038(5) 0.064(9) 0.020(4) -0.016(5) 0.005(3) 0.001(5)
N10 0.070(8) 0.070(8) 0.038(6) 0.020(6) 0.023(6) -0.004(7)
N11 0.026(4) 0.022(4) 0.027(4) 0.005(3) -0.004(3) 0.002(4)
N12 0.042(5) 0.027(5) 0.036(5) -0.003(4) -0.001(4) 0.006(4)
P1 0.0351(13) 0.0362(15) 0.0606(17) 0.0023(17) -0.0064(11) 0.0017(18)
P2 0.077(2) 0.049(2) 0.0233(14) 0.0013(12) -0.0120(14) 0.0161(17)
Cl6 0.204(9) 0.202(9) 0.205(9) -0.002(5) 0.030(5) -0.001(5)
Cl7 0.208(10) 0.206(9) 0.210(9) 0.003(5) 0.028(5) -0.003(5)
C64 0.205(10) 0.206(11) 0.205(10) 0.000(5) 0.029(5) -0.001(5)

loop_
_atom_type_symbol
_atom_type_description
_atom_type_scat_dispersion_real
_atom_type_scat_dispersion_imag
_atom_type_scat_source
C C 0.0181 0.0091 'International Tables Vol C Tables 4.2.6.8 and 6.1.1.4'
H H 0.0000 0.0000 'International Tables Vol C Tables 4.2.6.8 and 6.1.1.4'
N N 0.0311 0.0180 'International Tables Vol C Tables 4.2.6.8 and 6.1.1.4'
F F 0.0727 0.0534 'International Tables Vol C Tables 4.2.6.8 and 6.1.1.4'
P P 0.2955 0.4335 'International Tables Vol C Tables 4.2.6.8 and 6.1.1.4'
Cl Cl 0.3639 0.7018 'International Tables Vol C Tables 4.2.6.8 and 6.1.1.4'
Ir Ir -4.7710 6.5667 'International Tables Vol C Tables 4.2.6.8 and 6.1.1.4'

loop_
_geom_angle_atom_site_label_1
_geom_angle_atom_site_label_2
_geom_angle_atom_site_label_3
_geom_angle
_geom_angle_site_symmetry_1
_geom_angle_site_symmetry_3
Cl1 C61 Cl1 124.1(15) 2_556 .
Cl3 C62 Cl2 111.88(19) . .
Cl2 Cl2 C62 90(2) 2_557 .
Cl3 Cl3 C62 109.8(19) 2_557 .
Cl2' C62' Cl3' 111.89(19) . .
Cl2' C62' Cl3' 111.89(19) . 2_557
Cl3' C62' Cl3' 136.2(4) 2_557 .
Cl4 C63 Cl5 111.85(19) . .
Cl4' C63' Cl5' 111.90(19) . .
N1 C1 C5 114.9(9) . .
N2 C1 C5 120.6(10) . .
N2 C1 N1 124.5(11) . .
N1 C2 C3 120.9(14) . .
C4 C3 C2 117.7(14) . .
N2 C4 C3 122.5(14) . .
N3 C5 C1 116.4(9) . .
N3 C5 N4 127.2(10) . .
N4 C5 C1 116.3(9) . .
N3 C6 C7 120.2(10) . .
C8 C7 C6 117.4(11) . .
N4 C8 C7 123.6(10) . .
C10 C9 C14 127.4(11) . .
C10 C9 N5 117.0(11) . .
N5 C9 C14 115.5(10) . .
C11 C10 C9 122.3(13) . .
C10 C11 C12 118.2(13) . .
C13 C12 C11 118.1(13) . .
N5 C13 C12 123.1(12) . .
C9 C14 C15 116.0(10) . .
C19 C14 C9 123.9(11) . .
C19 C14 C15 120.1(11) . .
C14 C15 Ir1 113.8(9) . .
C16 C15 C14 116.8(11) . .
C16 C15 Ir1 129.2(10) . .
C17 C16 C15 121.4(12) . .
C18 C17 C16 121.9(13) . .
C17 C18 C19 119.9(12) . .
C18 C19 C14 119.9(12) . .
C21 C20 C25 124.9(11) . .
N6 C20 C21 117.4(11) . .
N6 C20 C25 117.7(10) . .
C22 C21 C20 120.3(13) . .
C21 C22 C23 120.3(12) . .
C24 C23 C22 117.1(13) . .
N6 C24 C23 124.0(13) . .
C26 C25 C20 114.9(11) . .
C30 C25 C20 125.8(11) . .
C30 C25 C26 119.2(11) . .
C25 C26 Ir1 113.3(8) . .
C27 C26 C25 118.0(10) . .
C27 C26 Ir1 128.7(8) . .
C26 C27 C28 120.8(11) . .
C29 C28 C27 121.3(13) . .
C30 C29 C28 118.1(13) . .
C29 C30 C25 122.4(13) . .
N7 C31 C35 115.9(10) . .
N7 C31 N8 123.7(11) . .
N8 C31 C35 120.4(11) . .
C33 C32 N7 121.7(12) . .
C32 C33 C34 118.6(12) . .
N8 C34 C33 121.5(11) . .
N9 C35 C31 116.8(11) . .
N9 C35 N10 126.8(13) . .
N10 C35 C31 116.5(11) . .
C37 C36 N9 123.1(13) . .
C36 C37 C38 113.9(13) . .
N10 C38 C37 125.5(14) . .
C40 C39 C44 125.7(11) . .
N11 C39 C40 119.9(11) . .
N11 C39 C44 114.4(10) . .
C41 C40 C39 122.1(12) . .
C40 C41 C42 117.6(13) . .
C43 C42 C41 119.7(15) . .
N11 C43 C42 121.6(14) . .
C45 C44 C39 116.1(10) . .
C49 C44 C39 125.1(13) . .
C49 C44 C45 118.8(12) . .
C44 C45 Ir2 112.6(9) . .
C46 C45 C44 119.0(10) . .
C46 C45 Ir2 128.0(10) . .
C45 C46 C47 120.4(13) . .
C48 C47 C46 120.0(13) . .
C49 C48 C47 120.4(12) . .
C48 C49 C44 121.2(14) . .
C51 C50 C55 126.8(11) . .
N12 C50 C51 117.9(10) . .
N12 C50 C55 115.3(10) . .
C52 C51 C50 122.4(13) . .
C51 C52 C53 118.8(14) . .
C54 C53 C52 118.0(14) . .
N12 C54 C53 123.9(13) . .
C56 C55 C50 114.9(10) . .
C60 C55 C50 124.1(12) . .
C60 C55 C56 121.0(11) . .
C55 C56 Ir2 114.0(8) . .
C57 C56 C55 117.1(10) . .
C57 C56 Ir2 128.8(9) . .
C58 C57 C56 121.6(12) . .
C57 C58 C59 120.7(11) . .
C60 C59 C58 120.6(11) . .
C59 C60 C55 118.8(13) . .
C15 Ir1 C26 89.4(5) . .
C15 Ir1 N1 98.0(5) . .
C15 Ir1 N3 173.9(4) . .
C15 Ir1 N5 81.2(5) . .
C15 Ir1 N6 91.1(5) . .
C26 Ir1 N1 171.6(4) . .
C26 Ir1 N3 96.7(4) . .
C26 Ir1 N5 92.8(4) . .
C26 Ir1 N6 81.1(4) . .
N3 Ir1 N1 76.0(4) . .
N5 Ir1 N1 92.2(4) . .
N5 Ir1 N3 97.6(3) . .
N6 Ir1 N1 94.9(4) . .
N6 Ir1 N3 90.6(3) . .
N6 Ir1 N5 170.2(4) . .
C45 Ir2 N7 96.3(4) . .
C45 Ir2 N9 171.4(4) . .
C45 Ir2 N11 81.2(5) . .
C45 Ir2 N12 92.2(5) . .
C56 Ir2 C45 90.7(4) . .
C56 Ir2 N7 173.0(4) . .
C56 Ir2 N9 97.7(4) . .
C56 Ir2 N11 93.9(4) . .
C56 Ir2 N12 80.7(4) . .
N7 Ir2 N9 75.3(4) . .
N11 Ir2 N7 87.1(3) . .
N11 Ir2 N9 96.3(4) . .
N12 Ir2 N7 99.0(4) . .
N12 Ir2 N9 91.0(4) . .
N12 Ir2 N11 171.5(4) . .
C1 N1 Ir1 115.3(8) . .
C2 N1 C1 117.6(10) . .
C2 N1 Ir1 127.1(9) . .
C1 N2 C4 116.8(12) . .
C5 N3 C6 117.3(9) . .
C5 N3 Ir1 116.9(7) . .
C6 N3 Ir1 125.5(7) . .
C5 N4 C8 114.2(10) . .
C9 N5 Ir1 113.4(8) . .
C13 N5 C9 121.0(10) . .
C13 N5 Ir1 125.4(9) . .
C20 N6 Ir1 113.0(8) . .
C24 N6 C20 121.0(10) . .
C24 N6 Ir1 125.8(9) . .
C31 N7 C32 117.4(9) . .
C31 N7 Ir2 115.1(7) . .
C32 N7 Ir2 126.8(8) . .
C31 N8 C34 116.9(11) . .
C35 N9 C36 117.1(11) . .
C35 N9 Ir2 116.7(9) . .
C36 N9 Ir2 126.2(9) . .
C38 N10 C35 113.5(12) . .
C39 N11 Ir2 115.6(7) . .
C43 N11 C39 119.0(10) . .
C43 N11 Ir2 125.4(8) . .
C50 N12 Ir2 115.0(8) . .
C54 N12 C50 118.7(10) . .
C54 N12 Ir2 126.2(9) . .
F1 P1 F3 90.7(6) . .
F1 P1 F4 179.6(6) . .
F1 P1 F5 89.2(5) . .
F2 P1 F1 89.4(6) . .
F2 P1 F3 88.5(7) . .
F2 P1 F4 90.7(5) . .
F2 P1 F5 177.6(7) . .
F3 P1 F5 89.6(6) . .
F4 P1 F3 89.7(5) . .
F4 P1 F5 90.8(6) . .
F6 P1 F1 90.6(6) . .
F6 P1 F2 90.1(7) . .
F6 P1 F3 178.0(6) . .
F6 P1 F4 89.0(6) . .
F6 P1 F5 91.9(7) . .
F7 P2 F8 88.1(6) . .
F7 P2 F12 87.3(7) . .
F8 P2 F12 95.6(11) . .
F9 P2 F7 91.5(7) . .
F9 P2 F8 90.1(10) . .
F9 P2 F10 89.1(6) . .
F9 P2 F12 174.2(11) . .
F10 P2 F7 179.1(7) . .
F10 P2 F8 91.2(6) . .
F10 P2 F12 92.2(7) . .
F11 P2 F7 92.5(7) . .
F11 P2 F8 178.1(12) . .
F11 P2 F9 91.7(10) . .
F11 P2 F10 88.2(7) . .
F11 P2 F12 82.7(12) . .
C64 Cl6 Cl7 69.2(12) . 2_656
Cl7 Cl7 Cl6 88.0(17) 2_656 2_656
Cl7 Cl7 C64 90.4(16) 2_656 .
C64 Cl7 Cl6 117(4) . 2_656
Cl7 C64 Cl6 111.94(19) . .

loop_
_geom_bond_atom_site_label_1
_geom_bond_atom_site_label_2
_geom_bond_distance
_geom_bond_site_symmetry_2
C61 Cl1 1.750(2) 2_556
C61 Cl1 1.750(2) .
C62 Cl2 1.750(2) .
C62 Cl3 1.750(2) .
Cl2 Cl2 1.63(4) 2_557
Cl3 Cl3 1.12(5) 2_557
C62' Cl2' 1.750(2) .
C62' Cl3' 1.750(2) 2_557
C62' Cl3' 1.750(2) .
C63 Cl4 1.750(2) .
C63 Cl5 1.750(2) .
C63' Cl4' 1.750(2) .
C63' Cl5' 1.750(2) .
C1 C5 1.471(16) .
C1 N1 1.381(15) .
C1 N2 1.307(16) .
C2 C3 1.38(2) .
C2 N1 1.330(18) .
C3 C4 1.37(2) .
C4 N2 1.352(19) .
C5 N3 1.327(14) .
C5 N4 1.344(14) .
C6 C7 1.388(16) .
C6 N3 1.365(14) .
C7 C8 1.379(19) .
C8 N4 1.360(16) .
C9 C10 1.394(17) .
C9 C14 1.412(18) .
C9 N5 1.401(16) .
C10 C11 1.38(2) .
C11 C12 1.42(2) .
C12 C13 1.370(19) .
C13 N5 1.327(16) .
C14 C15 1.449(18) .
C14 C19 1.408(16) .
C15 C16 1.406(17) .
C15 Ir1 1.999(13) .
C16 C17 1.387(18) .
C17 C18 1.35(2) .
C18 C19 1.41(2) .
C20 C21 1.436(16) .
C20 C25 1.442(18) .
C20 N6 1.362(16) .
C21 C22 1.37(2) .
C22 C23 1.40(2) .
C23 C24 1.371(18) .
C24 N6 1.329(16) .
C25 C26 1.413(16) .
C25 C30 1.401(19) .
C26 C27 1.369(16) .
C26 Ir1 2.043(11) .
C27 C28 1.396(17) .
C28 C29 1.38(2) .
C29 C30 1.35(2) .
C31 C35 1.468(18) .
C31 N7 1.347(16) .
C31 N8 1.355(15) .
C32 C33 1.327(18) .
C32 N7 1.380(15) .
C33 C34 1.39(2) .
C34 N8 1.358(19) .
C35 N9 1.287(17) .
C35 N10 1.353(17) .
C36 C37 1.333(19) .
C36 N9 1.360(16) .
C37 C38 1.41(2) .
C38 N10 1.31(2) .
C39 C40 1.366(19) .
C39 C44 1.457(18) .
C39 N11 1.361(14) .
C40 C41 1.35(2) .
C41 C42 1.39(2) .
C42 C43 1.37(2) .
C43 N11 1.346(17) .
C44 C45 1.441(19) .
C44 C49 1.407(17) .
C45 C46 1.370(18) .
C45 Ir2 2.023(10) .
C46 C47 1.42(2) .
C47 C48 1.39(3) .
C48 C49 1.36(2) .
C50 C51 1.427(18) .
C50 C55 1.432(16) .
C50 N12 1.378(16) .
C51 C52 1.34(2) .
C52 C53 1.39(2) .
C53 C54 1.38(2) .
C54 N12 1.342(16) .
C55 C56 1.427(16) .
C55 C60 1.415(17) .
C56 C57 1.414(16) .
C56 Ir2 2.012(11) .
C57 C58 1.370(17) .
C58 C59 1.39(2) .
C59 C60 1.39(2) .
F1 P1 1.600(9) .
F2 P1 1.587(11) .
F3 P1 1.608(8) .
F4 P1 1.604(9) .
F5 P1 1.641(10) .
F6 P1 1.581(9) .
F7 P2 1.582(9) .
F8 P2 1.590(11) .
F9 P2 1.560(11) .
F10 P2 1.575(9) .
F11 P2 1.556(14) .
F12 P2 1.605(14) .
Ir1 N1 2.154(9) .
Ir1 N3 2.141(8) .
Ir1 N5 2.075(10) .
Ir1 N6 2.065(10) .
Ir2 N7 2.153(9) .
Ir2 N9 2.162(10) .
Ir2 N11 2.056(9) .
Ir2 N12 2.035(10) .
Cl6 Cl7 2.42(4) 2_656
Cl6 C64 1.750(2) .
Cl7 Cl6 2.42(4) 2_656
Cl7 Cl7 1.68(5) 2_656
Cl7 C64 1.750(2) .
